data_7243406
loop_
_publ_author_name
'Li, Zhao-Hao'
'Xue, Li-Ping'
'Liu, Si-Rui'
'Wang, Si-Jin'

_publ_section_title
;
 Construction of a viologen-derived 2D material with photochromism,
 photoswitchable luminescence and inkless and erasable prints via sunlight
 irradiation
;
_journal_issue 36
_journal_name_full CrystEngComm
_journal_page_first 6315
_journal_page_last 6321
_journal_paper_doi 10.1039/D1CE00900A
_journal_volume 23
_journal_year 2021
_chemical_formula_moiety 'C23 H14 N2 O6 S Zn'
_chemical_formula_sum 'C23 H14 N2 O6 S Zn'
_chemical_formula_weight 511.79
_space_group_crystal_system monoclinic
_space_group_IT_number 14
_space_group_name_Hall '-P 2yn'
_space_group_name_H-M_alt 'P 1 21/n 1'
_atom_sites_solution_hydrogens geom
_atom_sites_solution_primary dual
_audit_creation_date 2021-05-14
_audit_creation_method
;
Olex2 1.2-alpha
(compiled 2018.07.26 svn.r3523 for OlexSys, GUI svn.r5532)
;
_audit_update_record
;
2021-05-14 deposited with the CCDC.	2021-07-30 downloaded from the CCDC.
;
_cell_angle_alpha 90
_cell_angle_beta 96.29(7)
_cell_angle_gamma 90
_cell_formula_units_Z 4
_cell_length_a 10.146(2)
_cell_length_b 13.915(2)
_cell_length_c 14.641(12)
_cell_measurement_reflns_used 3644
_cell_measurement_temperature 290.6(3)
_cell_measurement_theta_max 27.2950
_cell_measurement_theta_min 4.0380
_cell_volume 2054.6(18)
_computing_cell_refinement 'CrysAlisPro 1.171.40.53 (Rigaku OD, 2019)'
_computing_data_collection 'CrysAlisPro 1.171.40.53 (Rigaku OD, 2019)'
_computing_data_reduction 'CrysAlisPro 1.171.40.53 (Rigaku OD, 2019)'
_computing_molecular_graphics 'Olex2 (Dolomanov et al., 2009)'
_computing_publication_material 'Olex2 (Dolomanov et al., 2009)'
_computing_structure_refinement 'ShelXL (Sheldrick, 2015)'
_computing_structure_solution 'ShelXT (Sheldrick, 2015)'
_diffrn_ambient_temperature 290.6(3)
_diffrn_detector 'CCD plate'
_diffrn_detector_area_resol_mean 8.0584
_diffrn_detector_type EosS2
_diffrn_measured_fraction_theta_full 0.996
_diffrn_measured_fraction_theta_max 0.869
_diffrn_measurement_details
;
List of Runs (angles in degrees, time in seconds):

  # Type    Start    End  Width  t~exp~   \w     \q     \k     \f   Frames
#--------------------------------------------------------------------------
  1  \w     16.00  56.00   1.00   15.00    --  -13.49  38.00 -90.00   40
  2  \w    -62.00 -36.00   1.00   15.00    --  -13.49-178.00  60.00   26
  3  \w    -14.00  25.00   1.00   15.00    --  -13.49 -99.00-180.00   39
  4  \w     -2.00  78.00   1.00   15.00    --   14.89  57.00   0.00   80
  5  \w    -15.00  85.00   1.00   15.00    --   14.89  19.00 -60.00  100
  6  \w     -2.00  81.00   1.00   15.00    --   14.89  57.00  60.00   83
  7  \w    -17.00  54.00   1.00   15.00    --   14.89 -99.00 120.00   71
  8  \w    -17.00  54.00   1.00   15.00    --   14.89 -99.00-120.00   71
  9  \w    -20.00  54.00   1.00   15.00    --   14.89 -99.00   0.00   74
 10  \w     -4.00  84.00   1.00   15.00    --   14.89  38.00-180.00   88
;
_diffrn_measurement_device 'four-circle diffractometer'
_diffrn_measurement_device_type 'SuperNova, Single source at offset/far, EosS2'
_diffrn_measurement_method '\w scans'
_diffrn_orient_matrix_type 'CrysAlisPro convention (1999,Acta A55,543-557)'
_diffrn_orient_matrix_UB_11 -0.0386098000
_diffrn_orient_matrix_UB_12 -0.0319238000
_diffrn_orient_matrix_UB_13 0.0238284000
_diffrn_orient_matrix_UB_21 -0.0548359000
_diffrn_orient_matrix_UB_22 0.0082086000
_diffrn_orient_matrix_UB_23 -0.0334610000
_diffrn_orient_matrix_UB_31 0.0200658000
_diffrn_orient_matrix_UB_32 -0.0385231000
_diffrn_orient_matrix_UB_33 -0.0271227000
_diffrn_radiation_monochromator mirror
_diffrn_radiation_probe x-ray
_diffrn_radiation_type MoK\a
_diffrn_radiation_wavelength 0.71073
_diffrn_reflns_av_R_equivalents 0.0424
_diffrn_reflns_av_unetI/netI 0.0331
_diffrn_reflns_Laue_measured_fraction_full 0.996
_diffrn_reflns_Laue_measured_fraction_max 0.869
_diffrn_reflns_limit_h_max 13
_diffrn_reflns_limit_h_min -12
_diffrn_reflns_limit_k_max 18
_diffrn_reflns_limit_k_min -16
_diffrn_reflns_limit_l_max 18
_diffrn_reflns_limit_l_min -19
_diffrn_reflns_number 28954
_diffrn_reflns_point_group_measured_fraction_full 0.996
_diffrn_reflns_point_group_measured_fraction_max 0.869
_diffrn_reflns_theta_full 25.242
_diffrn_reflns_theta_max 28.839
_diffrn_reflns_theta_min 3.159
_diffrn_source 'micro-focus sealed X-ray tube'
_diffrn_source_type 'SuperNova (Mo) X-ray Source'
_exptl_absorpt_coefficient_mu 1.343
_exptl_absorpt_correction_T_max 1.00000
_exptl_absorpt_correction_T_min 0.28369
_exptl_absorpt_correction_type multi-scan
_exptl_absorpt_process_details
;
CrysAlisPro 1.171.40.53 (Rigaku Oxford Diffraction, 2019)
Empirical absorption correction using spherical harmonics,
 implemented in SCALE3 ABSPACK scaling algorithm.
;
_exptl_crystal_colour colourless
_exptl_crystal_colour_primary colourless
_exptl_crystal_density_diffrn 1.655
_exptl_crystal_description block
_exptl_crystal_F_000 1040
_exptl_crystal_size_max 0.3
_exptl_crystal_size_mid 0.27
_exptl_crystal_size_min 0.24
_refine_diff_density_max 0.363
_refine_diff_density_min -0.312
_refine_diff_density_rms 0.061
_refine_ls_extinction_method none
_refine_ls_goodness_of_fit_ref 1.068
_refine_ls_hydrogen_treatment constr
_refine_ls_matrix_type full
_refine_ls_number_parameters 298
_refine_ls_number_reflns 4674
_refine_ls_number_restraints 0
_refine_ls_restrained_S_all 1.068
_refine_ls_R_factor_all 0.0469
_refine_ls_R_factor_gt 0.0360
_refine_ls_shift/su_max 0.001
_refine_ls_shift/su_mean 0.000
_refine_ls_structure_factor_coef Fsqd
_refine_ls_weighting_details 'w=1/[\s^2^(Fo^2^)+(0.0277P)^2^+1.5619P] where P=(Fo^2^+2Fc^2^)/3'
_refine_ls_weighting_scheme calc
_refine_ls_wR_factor_gt 0.0757
_refine_ls_wR_factor_ref 0.0797
_reflns_Friedel_coverage 0.000
_reflns_number_gt 3949
_reflns_number_total 4674
_reflns_threshold_expression 'I > 2\s(I)'
_cod_data_source_file d1ce00900a2.cif
_cod_data_source_block 511-2
_cod_depositor_comments 'Adding full bibliography for 7243406.cif.'
_cod_original_cell_volume 2054.5(19)
_cod_database_code 7243406
_shelx_shelxl_version_number 2014/7
_shelx_space_group_comment
;
The symmetry employed for this shelxl refinement is uniquely defined
by the following loop, which should always be used as a source of
symmetry information in preference to the above space-group names.
They are only intended as comments.
;
_reflns_odcompleteness_completeness 99.52
_reflns_odcompleteness_iscentric 1
_reflns_odcompleteness_theta 25.30
_olex2_refinement_description
;
1. Fixed Uiso
 At 1.2 times of:
  All C(H) groups
2.a Aromatic/amide H refined with riding coordinates:
 C3(H3), C4(H4), C9(H9), C10(H10), C11(H11), C13(H13), C14(H14), C15(H15),
 C17(H17), C18(H18), C20(H20), C21(H21), C22(H22), C23(H23)
;
_olex2_submission_special_instructions 'No special instructions were received'
_oxdiff_exptl_absorpt_empirical_details
;
Empirical correction (ABSPACK) includes:
- Absorption correction using spherical harmonics
- Frame scaling
;
_oxdiff_exptl_absorpt_empirical_full_max 1.636
_oxdiff_exptl_absorpt_empirical_full_min 0.304

loop_
_space_group_symop_operation_xyz
'x, y, z'
'-x+1/2, y+1/2, -z+1/2'
'-x, -y, -z'
'x-1/2, -y-1/2, z-1/2'

loop_
_atom_site_label
_atom_site_type_symbol
_atom_site_fract_x
_atom_site_fract_y
_atom_site_fract_z
_atom_site_U_iso_or_equiv
_atom_site_adp_type
_atom_site_occupancy
_atom_site_site_symmetry_order
_atom_site_calc_flag
_atom_site_refinement_flags_posn
_atom_site_refinement_flags_adp
_atom_site_refinement_flags_occupancy
_atom_site_disorder_assembly
_atom_site_disorder_group
Zn1 Zn 0.90664(2) 0.54542(2) 0.29809(2) 0.02658(9) Uani 1 1 d . . . . .
S1 S 1.25329(6) 0.32670(4) 0.24539(4) 0.03038(14) Uani 1 1 d . . . . .
O1 O 1.03656(16) 0.45676(12) 0.26553(12) 0.0347(4) Uani 1 1 d . . . . .
O2 O 0.96428(19) 0.48201(15) 0.11309(13) 0.0528(5) Uani 1 1 d . . . . .
O3 O 1.46953(18) 0.18674(14) 0.28756(12) 0.0453(5) Uani 1 1 d . . . . .
O4 O 1.50420(16) 0.16333(11) 0.14329(12) 0.0346(4) Uani 1 1 d . . . . .
O5 O 0.83880(16) 0.50053(12) 0.41098(12) 0.0383(4) Uani 1 1 d . . . . .
O6 O 0.73072(19) 0.38753(13) 0.32073(13) 0.0452(5) Uani 1 1 d . . . . .
N1 N 0.37990(18) 0.27237(13) 0.50142(13) 0.0277(4) Uani 1 1 d . . . . .
N2 N -0.23334(18) 0.08657(14) 0.28765(14) 0.0308(4) Uani 1 1 d . . . . .
C1 C 1.0427(2) 0.44888(16) 0.17841(17) 0.0294(5) Uani 1 1 d . . . . .
C2 C 1.1593(2) 0.39240(15) 0.15838(15) 0.0259(5) Uani 1 1 d . . . . .
C3 C 1.2012(2) 0.38068(16) 0.07457(16) 0.0288(5) Uani 1 1 d . . . . .
H3 H 1.1646 0.4106 0.0209 0.035 Uiso 1 1 calc R . . . .
C4 C 1.3089(2) 0.31621(16) 0.08089(16) 0.0299(5) Uani 1 1 d . . . . .
H4 H 1.3509 0.2987 0.0301 0.036 Uiso 1 1 calc R . . . .
C5 C 1.3478(2) 0.28061(15) 0.16850(16) 0.0267(5) Uani 1 1 d . . . . .
C6 C 1.4480(2) 0.20554(16) 0.20360(17) 0.0283(5) Uani 1 1 d . . . . .
C7 C 0.7559(2) 0.43129(16) 0.39520(18) 0.0307(5) Uani 1 1 d . . . . .
C8 C 0.6833(2) 0.40637(16) 0.47438(16) 0.0281(5) Uani 1 1 d . . . . .
C9 C 0.7197(2) 0.44401(17) 0.56339(17) 0.0345(6) Uani 1 1 d . . . . .
H9 H 0.7932 0.4840 0.5739 0.041 Uiso 1 1 calc R . . . .
C10 C 0.6484(3) 0.4223(2) 0.63296(18) 0.0426(6) Uani 1 1 d . . . . .
H10 H 0.6728 0.4456 0.6919 0.051 Uiso 1 1 calc R . . . .
C11 C 0.5377(3) 0.36407(19) 0.61432(17) 0.0384(6) Uani 1 1 d . . . . .
H11 H 0.4861 0.3493 0.6611 0.046 Uiso 1 1 calc R . . . .
C12 C 0.5027(2) 0.32724(16) 0.52563(16) 0.0281(5) Uani 1 1 d . . . . .
C13 C 0.5737(2) 0.34624(16) 0.45525(16) 0.0275(5) Uani 1 1 d . . . . .
H13 H 0.5508 0.3207 0.3970 0.033 Uiso 1 1 calc R . . . .
C14 C 0.2652(2) 0.31552(18) 0.51328(17) 0.0344(6) Uani 1 1 d . . . . .
H14 H 0.2660 0.3735 0.5450 0.041 Uiso 1 1 calc R . . . .
C15 C 0.1454(2) 0.27501(18) 0.47902(17) 0.0356(6) Uani 1 1 d . . . . .
H15 H 0.0669 0.3063 0.4880 0.043 Uiso 1 1 calc R . . . .
C16 C 0.1401(2) 0.18838(16) 0.43133(15) 0.0275(5) Uani 1 1 d . . . . .
C17 C 0.2592(2) 0.14264(16) 0.42601(16) 0.0295(5) Uani 1 1 d . . . . .
H17 H 0.2605 0.0822 0.3990 0.035 Uiso 1 1 calc R . . . .
C18 C 0.3780(2) 0.18603(16) 0.46072(16) 0.0292(5) Uani 1 1 d . . . . .
H18 H 0.4576 0.1544 0.4556 0.035 Uiso 1 1 calc R . . . .
C19 C 0.0110(2) 0.15096(16) 0.38288(16) 0.0289(5) Uani 1 1 d . . . . .
C20 C -0.0837(2) 0.21429(17) 0.33904(18) 0.0329(5) Uani 1 1 d . . . . .
H20 H -0.0670 0.2800 0.3406 0.039 Uiso 1 1 calc R . . . .
C21 C -0.2035(2) 0.17964(17) 0.29272(18) 0.0334(5) Uani 1 1 d . . . . .
H21 H -0.2640 0.2236 0.2646 0.040 Uiso 1 1 calc R . . . .
C22 C -0.1424(2) 0.02567(18) 0.33165(19) 0.0395(6) Uani 1 1 d . . . . .
H22 H -0.1622 -0.0396 0.3307 0.047 Uiso 1 1 calc R . . . .
C23 C -0.0202(2) 0.05487(18) 0.37848(19) 0.0376(6) Uani 1 1 d . . . . .
H23 H 0.0388 0.0096 0.4061 0.045 Uiso 1 1 calc R . . . .

loop_
_atom_site_aniso_label
_atom_site_aniso_U_11
_atom_site_aniso_U_22
_atom_site_aniso_U_33
_atom_site_aniso_U_23
_atom_site_aniso_U_13
_atom_site_aniso_U_12
Zn1 0.01824(14) 0.02490(14) 0.03804(17) -0.00294(11) 0.00964(11) 0.00185(10)
S1 0.0309(3) 0.0317(3) 0.0305(3) -0.0001(2) 0.0120(2) 0.0109(2)
O1 0.0297(9) 0.0370(9) 0.0397(10) -0.0022(7) 0.0144(7) 0.0124(7)
O2 0.0445(11) 0.0665(14) 0.0468(12) -0.0047(10) 0.0026(9) 0.0309(10)
O3 0.0468(11) 0.0519(12) 0.0392(11) 0.0055(9) 0.0133(9) 0.0205(9)
O4 0.0335(9) 0.0300(9) 0.0440(10) 0.0026(7) 0.0198(8) 0.0117(7)
O5 0.0345(9) 0.0319(9) 0.0521(11) 0.0002(8) 0.0208(8) -0.0097(7)
O6 0.0551(12) 0.0324(10) 0.0529(12) -0.0076(9) 0.0277(10) -0.0067(8)
N1 0.0247(10) 0.0297(10) 0.0300(11) -0.0002(8) 0.0091(8) -0.0048(8)
N2 0.0216(10) 0.0285(10) 0.0430(12) 0.0005(9) 0.0069(9) -0.0028(8)
C1 0.0238(11) 0.0265(12) 0.0387(14) -0.0051(10) 0.0077(10) 0.0032(9)
C2 0.0245(11) 0.0217(11) 0.0321(12) -0.0022(9) 0.0060(9) 0.0017(8)
C3 0.0276(12) 0.0271(12) 0.0323(13) 0.0014(10) 0.0063(10) 0.0022(9)
C4 0.0301(12) 0.0290(12) 0.0333(13) -0.0026(10) 0.0164(10) 0.0019(9)
C5 0.0245(11) 0.0239(11) 0.0339(13) -0.0047(9) 0.0133(10) 0.0023(9)
C6 0.0214(11) 0.0264(12) 0.0388(14) -0.0007(10) 0.0116(10) -0.0008(9)
C7 0.0261(12) 0.0210(11) 0.0469(15) 0.0024(10) 0.0132(11) 0.0041(9)
C8 0.0238(11) 0.0224(11) 0.0388(14) 0.0056(10) 0.0068(10) 0.0011(9)
C9 0.0302(13) 0.0320(13) 0.0405(15) 0.0052(11) 0.0004(11) -0.0087(10)
C10 0.0470(16) 0.0492(16) 0.0303(14) -0.0020(12) -0.0010(12) -0.0170(13)
C11 0.0415(15) 0.0448(15) 0.0300(13) 0.0021(11) 0.0091(11) -0.0120(12)
C12 0.0229(11) 0.0293(12) 0.0327(13) 0.0027(10) 0.0056(10) -0.0050(9)
C13 0.0269(11) 0.0258(11) 0.0306(12) 0.0007(9) 0.0072(10) -0.0026(9)
C14 0.0311(13) 0.0340(13) 0.0404(14) -0.0116(11) 0.0137(11) -0.0035(10)
C15 0.0252(12) 0.0388(14) 0.0455(15) -0.0113(11) 0.0156(11) -0.0016(10)
C16 0.0242(11) 0.0286(12) 0.0313(13) 0.0006(9) 0.0101(9) -0.0046(9)
C17 0.0284(12) 0.0237(11) 0.0372(13) -0.0029(10) 0.0075(10) 0.0000(9)
C18 0.0247(11) 0.0288(12) 0.0349(13) 0.0012(10) 0.0066(10) 0.0033(9)
C19 0.0234(11) 0.0307(12) 0.0344(13) -0.0034(10) 0.0117(10) -0.0022(9)
C20 0.0263(12) 0.0245(12) 0.0491(15) -0.0044(10) 0.0097(11) -0.0011(9)
C21 0.0233(12) 0.0272(12) 0.0506(16) -0.0011(11) 0.0080(11) 0.0030(9)
C22 0.0346(14) 0.0275(13) 0.0555(17) 0.0059(11) 0.0005(12) -0.0063(10)
C23 0.0303(13) 0.0323(13) 0.0487(16) 0.0050(11) -0.0027(11) -0.0022(10)

loop_
_atom_type_symbol
_atom_type_description
_atom_type_scat_dispersion_real
_atom_type_scat_dispersion_imag
_atom_type_scat_source
C C 0.0033 0.0016 'International Tables Vol C Tables 4.2.6.8 and 6.1.1.4'
H H 0.0000 0.0000 'International Tables Vol C Tables 4.2.6.8 and 6.1.1.4'
N N 0.0061 0.0033 'International Tables Vol C Tables 4.2.6.8 and 6.1.1.4'
O O 0.0106 0.0060 'International Tables Vol C Tables 4.2.6.8 and 6.1.1.4'
S S 0.1246 0.1234 'International Tables Vol C Tables 4.2.6.8 and 6.1.1.4'
Zn Zn 0.2839 1.4301 'International Tables Vol C Tables 4.2.6.8 and 6.1.1.4'

loop_
_geom_angle_atom_site_label_1
_geom_angle_atom_site_label_2
_geom_angle_atom_site_label_3
_geom_angle
_geom_angle_site_symmetry_1
_geom_angle_site_symmetry_3
_geom_angle_publ_flag
O1 Zn1 O4 110.04(7) . 2_755 ?
O1 Zn1 O5 108.74(8) . . ?
O1 Zn1 N2 125.29(8) . 2 ?
O4 Zn1 N2 109.60(8) 2_755 2 ?
O5 Zn1 O4 94.75(8) . 2_755 ?
O5 Zn1 N2 103.87(9) . 2 ?
C5 S1 C2 90.98(12) . . ?
C1 O1 Zn1 114.39(15) . . ?
C6 O4 Zn1 107.43(15) . 2_745 ?
C7 O5 Zn1 111.78(17) . . ?
C14 N1 C12 117.50(19) . . ?
C14 N1 C18 119.3(2) . . ?
C18 N1 C12 122.88(19) . . ?
C21 N2 Zn1 117.65(16) . 2_545 ?
C21 N2 C22 116.2(2) . . ?
C22 N2 Zn1 125.88(16) . 2_545 ?
O1 C1 C2 111.6(2) . . ?
O2 C1 O1 128.6(2) . . ?
O2 C1 C2 119.8(2) . . ?
C1 C2 S1 120.99(18) . . ?
C3 C2 S1 113.24(17) . . ?
C3 C2 C1 125.7(2) . . ?
C2 C3 C4 109.6(2) . . ?
C5 C4 C3 115.3(2) . . ?
C4 C5 S1 110.84(17) . . ?
C4 C5 C6 132.3(2) . . ?
C6 C5 S1 116.62(17) . . ?
O3 C6 C5 121.2(2) . . ?
O4 C6 O3 123.5(2) . . ?
O4 C6 C5 115.3(2) . . ?
O5 C7 C8 114.0(2) . . ?
O6 C7 O5 126.1(2) . . ?
O6 C7 C8 119.8(2) . . ?
C9 C8 C7 122.2(2) . . ?
C13 C8 C7 115.9(2) . . ?
C13 C8 C9 121.9(2) . . ?
C10 C9 C8 120.4(2) . . ?
C9 C10 C11 118.2(2) . . ?
C10 C11 C12 120.8(2) . . ?
C11 C12 N1 122.3(2) . . ?
C13 C12 N1 115.3(2) . . ?
C13 C12 C11 122.3(2) . . ?
C12 C13 C8 116.4(2) . . ?
N1 C14 C15 120.8(2) . . ?
C14 C15 C16 121.3(2) . . ?
C15 C16 C19 121.2(2) . . ?
C17 C16 C15 116.3(2) . . ?
C17 C16 C19 122.4(2) . . ?
C16 C17 C18 120.6(2) . . ?
N1 C18 C17 121.4(2) . . ?
C20 C19 C16 120.8(2) . . ?
C23 C19 C16 122.7(2) . . ?
C23 C19 C20 116.5(2) . . ?
C19 C20 C21 121.0(2) . . ?
N2 C21 C20 122.6(2) . . ?
N2 C22 C23 124.4(2) . . ?
C19 C23 C22 119.3(2) . . ?

loop_
_geom_bond_atom_site_label_1
_geom_bond_atom_site_label_2
_geom_bond_distance
_geom_bond_site_symmetry_2
_geom_bond_publ_flag
Zn1 O1 1.9037(16) . ?
Zn1 O4 2.0191(17) 2_755 ?
Zn1 O5 1.961(2) . ?
Zn1 N2 2.124(2) 2 ?
S1 C2 1.761(3) . ?
S1 C5 1.684(2) . ?
O1 C1 1.289(3) . ?
O2 C1 1.262(3) . ?
O3 C6 1.252(3) . ?
O4 Zn1 2.0191(17) 2_745 ?
O4 C6 1.249(3) . ?
O5 C7 1.283(3) . ?
O6 C7 1.250(3) . ?
N1 C12 1.471(3) . ?
N1 C14 1.337(3) . ?
N1 C18 1.340(3) . ?
N2 Zn1 2.124(2) 2_545 ?
N2 C21 1.330(3) . ?
N2 C22 1.362(3) . ?
C1 C2 1.476(3) . ?
C2 C3 1.352(3) . ?
C3 C4 1.409(3) . ?
C4 C5 1.391(3) . ?
C5 C6 1.508(3) . ?
C7 C8 1.481(3) . ?
C8 C9 1.415(4) . ?
C8 C13 1.396(3) . ?
C9 C10 1.346(4) . ?
C10 C11 1.387(3) . ?
C11 C12 1.405(4) . ?
C12 C13 1.346(3) . ?
C14 C15 1.383(3) . ?
C15 C16 1.391(3) . ?
C16 C17 1.376(3) . ?
C16 C19 1.512(3) . ?
C17 C18 1.393(3) . ?
C19 C20 1.406(3) . ?
C19 C23 1.374(3) . ?
C20 C21 1.411(3) . ?
C22 C23 1.409(4) . ?
